data_4332914
loop_
_publ_author_name
'Barbaz\'an, Paula'
'Carballo, Rosa'
'Casas, Jos\'e S.'
'Garc\'ia-Mart\'inez, Emilia'
'Pereiras-Gabi\'an, Gumersindo'
'S\'anchez, Agust\'in'
'V\'azquez-L\'opez, Ezequiel M.'

_publ_section_title
;
 Synthesis and Characterization of New Trimeric Rhenium(I) Complexes. The
 Influence of Steric Factors on the Size of Pyrazolonaterhenium(I)
 Metallomacrocycles
;
_journal_issue 18
_journal_name_full 'Inorganic Chemistry'
_journal_page_first 7323
_journal_page_last 7330
_journal_paper_doi 10.1021/ic061080w
_journal_volume 45
_journal_year 2006
_chemical_formula_sum 'C56 H46 N9 O12 Re3 S3'
_chemical_formula_weight 1691.80
_chemical_name_systematic
;
 ?
;
_space_group_IT_number 14
_symmetry_cell_setting monoclinic
_symmetry_space_group_name_Hall '-P 2ybc'
_symmetry_space_group_name_H-M 'P 1 21/c 1'
_atom_sites_solution_hydrogens geom
_atom_sites_solution_primary direct
_atom_sites_solution_secondary difmap
_audit_creation_method SHELXL-97
_cell_angle_alpha 90.00
_cell_angle_beta 104.497(2)
_cell_angle_gamma 90.00
_cell_formula_units_Z 4
_cell_length_a 17.2386(11)
_cell_length_b 13.0484(8)
_cell_length_c 27.6698(17)
_cell_measurement_temperature 293(2)
_cell_volume 6025.8(7)
_computing_cell_refinement 'Bruker SMART'
_computing_data_collection 'Bruker SMART'
_computing_data_reduction 'Bruker SHELXTL'
_computing_molecular_graphics 'Bruker SHELXTL'
_computing_publication_material 'Bruker SHELXTL'
_computing_structure_refinement 'SHELXL-97 (Sheldrick, 1997)'
_computing_structure_solution 'SHELXS-97 (Sheldrick, 1990)'
_diffrn_ambient_temperature 293(2)
_diffrn_measured_fraction_theta_full 0.955
_diffrn_measured_fraction_theta_max 0.913
_diffrn_measurement_device_type 'CCD area detector'
_diffrn_measurement_method 'phi and omega scans'
_diffrn_radiation_monochromator graphite
_diffrn_radiation_source 'fine-focus sealed tube'
_diffrn_radiation_type MoK\a
_diffrn_radiation_wavelength 0.71073
_diffrn_reflns_av_R_equivalents 0.0904
_diffrn_reflns_av_sigmaI/netI 0.2927
_diffrn_reflns_limit_h_max 20
_diffrn_reflns_limit_h_min -22
_diffrn_reflns_limit_k_max 17
_diffrn_reflns_limit_k_min -16
_diffrn_reflns_limit_l_max 36
_diffrn_reflns_limit_l_min -32
_diffrn_reflns_number 32147
_diffrn_reflns_theta_full 25.00
_diffrn_reflns_theta_max 28.03
_diffrn_reflns_theta_min 1.52
_exptl_absorpt_coefficient_mu 6.182
_exptl_absorpt_correction_T_max 1.000000
_exptl_absorpt_correction_T_min 0.888868
_exptl_absorpt_correction_type multi-scan
_exptl_crystal_colour yellow
_exptl_crystal_density_diffrn 1.865
_exptl_crystal_density_method 'not measured'
_exptl_crystal_description prism
_exptl_crystal_F_000 3256
_exptl_crystal_size_max 0.17
_exptl_crystal_size_mid 0.14
_exptl_crystal_size_min 0.12
_refine_diff_density_max 0.901
_refine_diff_density_min -0.792
_refine_diff_density_rms 0.121
_refine_ls_extinction_method none
_refine_ls_goodness_of_fit_ref 0.691
_refine_ls_hydrogen_treatment constr
_refine_ls_matrix_type full
_refine_ls_number_parameters 638
_refine_ls_number_reflns 13329
_refine_ls_number_restraints 0
_refine_ls_restrained_S_all 0.691
_refine_ls_R_factor_all 0.2007
_refine_ls_R_factor_gt 0.0446
_refine_ls_shift/su_max 0.001
_refine_ls_shift/su_mean 0.000
_refine_ls_structure_factor_coef Fsqd
_refine_ls_weighting_details 'calc w=1/[\s^2^(Fo^2^)+(0.0110P)^2^+0.0000P] where P=(Fo^2^+2Fc^2^)/3'
_refine_ls_weighting_scheme calc
_refine_ls_wR_factor_gt 0.0596
_refine_ls_wR_factor_ref 0.0801
_reflns_number_gt 4470
_reflns_number_total 13329
_reflns_threshold_expression >2sigma(I)
_cod_data_source_file ic061080wsup1.cif
_cod_data_source_block 1c.2C7H8
_cod_depositor_comments
;
The following automatic conversions were performed:

'_symmetry_cell_setting' value 'Monoclinic' changed to 'monoclinic'
according to /home/saulius/struct/CIF-dictionaries/cif_core.dic
dictionary named 'cif_core.dic' version 2.4.2 from 2011-04-26.

Automatic conversion script
Id: cif_fix_values 1891 2012-01-12 08:04:46Z andrius 
;
_cod_original_cell_volume 6025.8(6)
_cod_original_sg_symbol_H-M P2(1)/c
_cod_database_code 4332914

loop_
_symmetry_equiv_pos_as_xyz
'x, y, z'
'-x, y+1/2, -z+1/2'
'-x, -y, -z'
'x, -y-1/2, z-1/2'

loop_
_atom_site_label
_atom_site_type_symbol
_atom_site_fract_x
_atom_site_fract_y
_atom_site_fract_z
_atom_site_U_iso_or_equiv
_atom_site_adp_type
_atom_site_occupancy
_atom_site_symmetry_multiplicity
_atom_site_calc_flag
_atom_site_refinement_flags
Re1 Re 0.47577(3) 0.53384(4) 0.164776(16) 0.04527(14) Uani 1 1 d .
C121 C 0.4681(6) 0.6314(9) 0.2124(4) 0.052(3) Uani 1 1 d .
O121 O 0.4591(5) 0.6945(6) 0.2418(3) 0.078(3) Uani 1 1 d .
C122 C 0.4316(6) 0.4368(8) 0.2027(4) 0.046(3) Uani 1 1 d .
O122 O 0.4027(5) 0.3794(6) 0.2252(3) 0.072(3) Uani 1 1 d .
C123 C 0.3703(8) 0.5680(9) 0.1312(4) 0.070(4) Uani 1 1 d .
O123 O 0.3059(5) 0.5896(6) 0.1103(3) 0.087(3) Uani 1 1 d .
S1 S 0.49117(17) 0.4062(2) 0.10236(11) 0.0559(9) Uani 1 1 d .
O11 O 0.6574(4) 0.6058(5) 0.0339(2) 0.052(2) Uani 1 1 d .
N11 N 0.5883(5) 0.4308(6) 0.0411(3) 0.045(2) Uani 1 1 d .
H11 H 0.6145 0.4754 0.0287 0.054 Uiso 1 1 calc R
N12 N 0.5726(5) 0.5682(7) 0.0868(3) 0.044(2) Uani 1 1 d .
N13 N 0.5367(5) 0.6235(7) 0.1193(3) 0.047(2) Uani 1 1 d .
C11 C 0.5535(6) 0.4661(9) 0.0747(4) 0.044(3) Uani 1 1 d .
C12 C 0.5593(7) 0.7199(9) 0.1175(4) 0.051(3) Uani 1 1 d .
C13 C 0.6114(6) 0.7342(8) 0.0864(4) 0.054(3) Uani 1 1 d .
H13 H 0.6359 0.7952 0.0810 0.064 Uiso 1 1 calc R
C14 C 0.6193(6) 0.6379(9) 0.0650(4) 0.043(3) Uani 1 1 d .
C15 C 0.5308(6) 0.8028(7) 0.1454(4) 0.065(3) Uani 1 1 d .
H15A H 0.4756 0.7912 0.1449 0.098 Uiso 1 1 calc R
H15B H 0.5359 0.8677 0.1301 0.098 Uiso 1 1 calc R
H15C H 0.5624 0.8033 0.1793 0.098 Uiso 1 1 calc R
C111 C 0.5892(7) 0.3284(9) 0.0218(4) 0.045(3) Uani 1 1 d .
C112 C 0.6409(8) 0.3118(11) -0.0063(4) 0.089(5) Uani 1 1 d .
H112 H 0.6740 0.3647 -0.0116 0.107 Uiso 1 1 calc R
C113 C 0.6456(9) 0.2157(12) -0.0277(5) 0.098(5) Uani 1 1 d .
H113 H 0.6817 0.2069 -0.0473 0.117 Uiso 1 1 calc R
C114 C 0.6002(9) 0.1348(11) -0.0212(5) 0.088(5) Uani 1 1 d .
H114 H 0.6049 0.0706 -0.0349 0.105 Uiso 1 1 calc R
C115 C 0.5489(9) 0.1538(8) 0.0059(4) 0.080(5) Uani 1 1 d .
H115 H 0.5160 0.1005 0.0110 0.096 Uiso 1 1 calc R
C116 C 0.5404(8) 0.2493(10) 0.0276(4) 0.084(4) Uani 1 1 d .
H116 H 0.5021 0.2584 0.0457 0.100 Uiso 1 1 calc R
Re2 Re 0.91652(3) 0.52170(4) 0.272601(17) 0.05401(15) Uani 1 1 d .
C221 C 0.9445(7) 0.5004(9) 0.3404(5) 0.071(4) Uani 1 1 d .
O221 O 0.9637(5) 0.4893(8) 0.3847(3) 0.111(4) Uani 1 1 d .
C222 C 0.9610(7) 0.6539(10) 0.2839(4) 0.069(4) Uani 1 1 d .
O222 O 0.9931(5) 0.7347(7) 0.2922(3) 0.095(3) Uani 1 1 d .
C223 C 1.0192(8) 0.4748(10) 0.2723(4) 0.078(4) Uani 1 1 d .
O223 O 1.0834(5) 0.4406(7) 0.2718(3) 0.091(3) Uani 1 1 d .
S2 S 0.85154(17) 0.3528(2) 0.25288(11) 0.0582(9) Uani 1 1 d .
N21 N 0.6950(5) 0.3280(7) 0.2123(3) 0.055(2) Uani 1 1 d .
H21 H 0.6488 0.3561 0.2013 0.066 Uiso 1 1 calc R
N22 N 0.7341(5) 0.4930(7) 0.2368(3) 0.042(2) Uani 1 1 d .
N23 N 0.7913(5) 0.5596(7) 0.2643(3) 0.053(3) Uani 1 1 d .
O21 O 0.5980(4) 0.4856(5) 0.1985(2) 0.0496(19) Uani 1 1 d .
C21 C 0.7556(6) 0.3913(9) 0.2328(4) 0.046(3) Uani 1 1 d .
C22 C 0.7490(7) 0.6445(9) 0.2676(4) 0.054(3) Uani 1 1 d .
C23 C 0.6691(7) 0.6359(8) 0.2428(4) 0.058(3) Uani 1 1 d .
H23 H 0.6303 0.6868 0.2393 0.070 Uiso 1 1 calc R
C24 C 0.6578(7) 0.5391(10) 0.2246(4) 0.049(3) Uani 1 1 d .
C25 C 0.7869(6) 0.7352(8) 0.2965(3) 0.070(4) Uani 1 1 d .
H25A H 0.7524 0.7612 0.3160 0.104 Uiso 1 1 calc R
H25B H 0.7956 0.7873 0.2739 0.104 Uiso 1 1 calc R
H25C H 0.8374 0.7156 0.3183 0.104 Uiso 1 1 calc R
C211 C 0.6982(7) 0.2194(10) 0.2066(5) 0.057(3) Uani 1 1 d .
C212 C 0.7372(7) 0.1572(10) 0.2452(5) 0.081(4) Uani 1 1 d .
H212 H 0.7647 0.1852 0.2756 0.097 Uiso 1 1 calc R
C213 C 0.7348(8) 0.0507(11) 0.2379(6) 0.103(6) Uani 1 1 d .
H213 H 0.7627 0.0071 0.2629 0.124 Uiso 1 1 calc R
C214 C 0.6901(9) 0.0115(11) 0.1930(7) 0.108(6) Uani 1 1 d .
H214 H 0.6865 -0.0591 0.1884 0.129 Uiso 1 1 calc R
C215 C 0.6512(9) 0.0753(11) 0.1554(6) 0.102(6) Uani 1 1 d .
H215 H 0.6226 0.0485 0.1250 0.122 Uiso 1 1 calc R
C216 C 0.6550(8) 0.1778(10) 0.1630(5) 0.085(4) Uani 1 1 d .
H216 H 0.6275 0.2210 0.1378 0.102 Uiso 1 1 calc R
Re3 Re 0.75180(3) 0.68774(4) 0.008428(16) 0.05198(15) Uani 1 1 d .
O321 O 0.8885(5) 0.7969(8) -0.0209(3) 0.112(4) Uani 1 1 d .
C321 C 0.8349(8) 0.7549(10) -0.0082(4) 0.077(4) Uani 1 1 d .
O322 O 0.6876(5) 0.6585(6) -0.1039(3) 0.080(3) Uani 1 1 d .
C322 C 0.7087(7) 0.6677(8) -0.0611(4) 0.057(4) Uani 1 1 d .
O323 O 0.6616(5) 0.8920(6) -0.0032(3) 0.089(3) Uani 1 1 d .
C323 C 0.6955(7) 0.8164(9) 0.0023(4) 0.062(4) Uani 1 1 d .
S3 S 0.81123(18) 0.5152(2) 0.02065(10) 0.0624(9) Uani 1 1 d .
N31 N 0.8551(5) 0.4246(7) 0.1095(3) 0.058(3) Uani 1 1 d .
H31 H 0.8688 0.4308 0.1414 0.069 Uiso 1 1 calc R
N32 N 0.8284(5) 0.5952(7) 0.1103(3) 0.051(3) Uani 1 1 d .
N33 N 0.8076(5) 0.6887(7) 0.0869(3) 0.047(2) Uani 1 1 d .
O31 O 0.8777(4) 0.5330(5) 0.1919(2) 0.055(2) Uani 1 1 d .
C31 C 0.8323(6) 0.5109(9) 0.0839(4) 0.051(3) Uani 1 1 d .
C32 C 0.8223(6) 0.7560(9) 0.1233(5) 0.051(3) Uani 1 1 d .
C33 C 0.8494(6) 0.7125(9) 0.1702(4) 0.064(4) Uani 1 1 d .
H33 H 0.8613 0.7465 0.2007 0.076 Uiso 1 1 calc R
C34 C 0.8550(6) 0.6093(9) 0.1626(5) 0.050(3) Uani 1 1 d .
C35 C 0.8123(7) 0.8698(8) 0.1129(4) 0.081(4) Uani 1 1 d .
H35A H 0.7899 0.8806 0.0779 0.121 Uiso 1 1 calc R
H35B H 0.8635 0.9030 0.1229 0.121 Uiso 1 1 calc R
H35C H 0.7770 0.8981 0.1313 0.121 Uiso 1 1 calc R
C311 C 0.8598(7) 0.3244(9) 0.0909(4) 0.055(3) Uani 1 1 d .
C312 C 0.9044(10) 0.3013(11) 0.0595(6) 0.143(8) Uani 1 1 d .
H312 H 0.9347 0.3514 0.0489 0.172 Uiso 1 1 calc R
C313 C 0.9048(12) 0.1981(15) 0.0424(6) 0.147(8) Uani 1 1 d .
H313 H 0.9351 0.1813 0.0200 0.176 Uiso 1 1 calc R
C314 C 0.8632(11) 0.1265(13) 0.0578(7) 0.115(6) Uani 1 1 d .
H314 H 0.8618 0.0603 0.0452 0.138 Uiso 1 1 calc R
C315 C 0.8231(13) 0.1493(12) 0.0915(7) 0.194(11) Uani 1 1 d .
H315 H 0.8024 0.0981 0.1080 0.233 Uiso 1 1 calc R
C316 C 0.8130(4) 0.2529(5) 0.1013(2) 0.159(8) Uani 1 1 d .
H316 H 0.7718 0.2717 0.1157 0.191 Uiso 1 1 calc R
C411 C 0.3633(4) 0.0215(5) 0.1448(2) 0.182 Uani 1 1 d R
C412 C 0.2858(4) 0.0344(5) 0.1072(2) 0.182 Uani 1 1 d R
H412 H 0.2783 0.0934 0.0876 0.218 Uiso 1 1 calc R
C413 C 0.2193(4) -0.0411(5) 0.0989(2) 0.182 Uani 1 1 d R
H413 H 0.1713 -0.0265 0.0758 0.218 Uiso 1 1 calc R
C414 C 0.2277(4) -0.1369(5) 0.1260(2) 0.182 Uani 1 1 d R
H414 H 0.1888 -0.1875 0.1232 0.218 Uiso 1 1 calc R
C415 C 0.3126(4) -0.1396(5) 0.1603(2) 0.182 Uani 1 1 d R
H415 H 0.3272 -0.2010 0.1771 0.218 Uiso 1 1 calc R
C416 C 0.3640(4) -0.0725(5) 0.1686(2) 0.182 Uani 1 1 d R
H416 H 0.4093 -0.0862 0.1942 0.218 Uiso 1 1 calc R
C417 C 0.4102(3) 0.1021(5) 0.1517(3) 0.182 Uani 1 1 d .
H41A H 0.3845 0.1568 0.1304 0.273 Uiso 0.50 1 calc PR
H41B H 0.4598 0.0851 0.1438 0.273 Uiso 0.50 1 calc PR
H41C H 0.4207 0.1234 0.1859 0.273 Uiso 0.50 1 calc PR
H41D H 0.4589 0.0867 0.1764 0.273 Uiso 0.50 1 calc PR
H41E H 0.3835 0.1584 0.1630 0.273 Uiso 0.50 1 calc PR
H41F H 0.4227 0.1201 0.1209 0.273 Uiso 0.50 1 calc PR
C511 C 0.0784(3) 0.5196(5) 0.1226(3) 0.200(4) Uani 1 1 d R
C512 C 0.0586(3) 0.5502(5) 0.0729(3) 0.200(4) Uani 1 1 d R
H512 H 0.0646 0.5048 0.0482 0.240 Uiso 1 1 calc R
C513 C 0.0298(3) 0.6486(5) 0.0602(3) 0.200(4) Uani 1 1 d R
H513 H 0.0166 0.6691 0.0269 0.240 Uiso 1 1 calc R
C514 C 0.0208(3) 0.7165(5) 0.0971(3) 0.200(4) Uani 1 1 d R
H514 H 0.0016 0.7823 0.0886 0.240 Uiso 1 1 calc R
C515 C 0.0406(3) 0.6859(5) 0.1468(3) 0.200(4) Uani 1 1 d R
H515 H 0.0346 0.7313 0.1715 0.240 Uiso 1 1 calc R
C516 C 0.0694(3) 0.5875(5) 0.1596(3) 0.200(4) Uani 1 1 d R
H516 H 0.0826 0.5671 0.1928 0.240 Uiso 1 1 calc R
C517 C 0.1096(9) 0.4267(12) 0.1152(6) 0.200(4) Uani 1 1 d .
H51A H 0.0764 0.3953 0.0858 0.300 Uiso 1 1 calc R
H51B H 0.1117 0.3835 0.1435 0.300 Uiso 1 1 calc R
H51C H 0.1627 0.4358 0.1109 0.300 Uiso 1 1 calc R

loop_
_atom_site_aniso_label
_atom_site_aniso_U_11
_atom_site_aniso_U_22
_atom_site_aniso_U_33
_atom_site_aniso_U_23
_atom_site_aniso_U_13
_atom_site_aniso_U_12
Re1 0.0412(3) 0.0437(3) 0.0540(3) -0.0014(3) 0.0175(2) -0.0011(3)
C121 0.030(7) 0.055(9) 0.069(9) 0.007(7) 0.009(7) -0.009(6)
O121 0.087(6) 0.065(7) 0.082(6) -0.028(5) 0.023(5) 0.009(5)
C122 0.041(7) 0.053(9) 0.050(8) -0.006(6) 0.020(6) 0.007(6)
O122 0.087(7) 0.066(7) 0.074(6) 0.012(5) 0.041(5) -0.014(5)
C123 0.073(10) 0.063(10) 0.074(10) 0.003(7) 0.020(9) -0.021(8)
O123 0.042(6) 0.087(7) 0.121(8) 0.011(5) -0.001(6) 0.006(5)
S1 0.055(2) 0.047(2) 0.071(2) -0.0076(16) 0.0270(18) -0.0119(16)
O11 0.075(6) 0.045(5) 0.046(5) 0.000(4) 0.035(4) -0.002(4)
N11 0.068(7) 0.033(6) 0.039(6) -0.005(4) 0.023(5) -0.002(5)
N12 0.046(6) 0.039(7) 0.050(6) -0.001(5) 0.017(5) 0.001(5)
N13 0.065(7) 0.029(6) 0.049(6) -0.003(5) 0.018(5) 0.006(5)
C11 0.049(7) 0.041(8) 0.045(7) -0.011(6) 0.017(6) -0.004(7)
C12 0.060(9) 0.036(9) 0.057(8) 0.008(6) 0.013(7) 0.001(7)
C13 0.066(9) 0.043(8) 0.060(8) 0.001(7) 0.032(7) -0.017(7)
C14 0.052(8) 0.037(8) 0.040(8) 0.012(6) 0.011(6) -0.005(6)
C15 0.090(10) 0.023(7) 0.088(9) -0.008(7) 0.033(8) 0.003(7)
C111 0.055(8) 0.044(9) 0.036(7) -0.013(6) 0.013(6) 0.003(7)
C112 0.122(13) 0.083(12) 0.083(10) -0.028(9) 0.063(10) -0.023(10)
C113 0.132(15) 0.083(13) 0.097(11) -0.041(10) 0.062(11) 0.017(11)
C114 0.132(15) 0.060(12) 0.089(12) -0.009(9) 0.061(11) 0.011(10)
C115 0.146(14) 0.018(8) 0.073(10) -0.011(7) 0.021(9) -0.009(8)
C116 0.113(12) 0.068(11) 0.076(10) -0.027(8) 0.035(9) -0.017(10)
Re2 0.0452(3) 0.0539(4) 0.0566(3) 0.0092(3) 0.0011(3) -0.0049(3)
C221 0.045(8) 0.065(10) 0.100(10) 0.018(9) 0.011(8) 0.000(7)
O221 0.103(8) 0.143(10) 0.079(6) 0.023(7) 0.009(6) -0.035(7)
C222 0.068(10) 0.071(11) 0.067(9) 0.015(8) 0.017(8) 0.009(8)
O222 0.079(7) 0.071(7) 0.122(8) 0.003(6) 0.000(6) -0.027(6)
C223 0.099(11) 0.052(9) 0.062(8) 0.035(7) -0.017(9) -0.001(9)
O223 0.071(7) 0.095(8) 0.106(7) 0.029(5) 0.021(6) 0.025(6)
S2 0.047(2) 0.049(2) 0.077(2) 0.0117(17) 0.0119(17) 0.0011(16)
N21 0.040(6) 0.051(7) 0.074(7) 0.010(6) 0.016(5) -0.003(6)
N22 0.048(6) 0.032(7) 0.050(6) -0.004(5) 0.018(5) -0.018(5)
N23 0.046(6) 0.036(7) 0.078(7) 0.012(5) 0.017(6) -0.003(5)
O21 0.047(5) 0.044(5) 0.062(5) -0.003(4) 0.022(4) -0.002(4)
C21 0.035(7) 0.043(8) 0.053(7) 0.000(6) 0.000(6) -0.002(6)
C22 0.052(9) 0.034(8) 0.071(9) -0.014(7) 0.007(7) 0.002(7)
C23 0.066(9) 0.036(8) 0.071(9) -0.012(7) 0.013(7) 0.013(7)
C24 0.037(8) 0.052(9) 0.059(8) 0.013(7) 0.017(6) -0.004(7)
C25 0.066(9) 0.072(10) 0.068(8) -0.008(7) 0.013(7) 0.007(7)
C211 0.049(8) 0.044(9) 0.080(10) -0.011(8) 0.023(7) -0.006(7)
C212 0.070(10) 0.049(11) 0.116(12) 0.005(9) 0.011(9) -0.003(8)
C213 0.070(11) 0.035(11) 0.205(18) 0.041(11) 0.036(11) -0.010(8)
C214 0.075(12) 0.049(12) 0.21(2) -0.048(12) 0.051(13) -0.026(9)
C215 0.117(14) 0.042(11) 0.127(14) -0.024(10) -0.004(11) -0.008(10)
C216 0.096(11) 0.044(10) 0.101(11) -0.009(9) -0.002(9) -0.004(9)
Re3 0.0630(3) 0.0478(3) 0.0490(3) 0.0076(3) 0.0213(3) -0.0038(3)
O321 0.080(7) 0.137(10) 0.124(8) 0.037(7) 0.035(6) -0.018(7)
C321 0.104(12) 0.075(11) 0.062(9) 0.008(7) 0.037(9) -0.002(9)
O322 0.089(7) 0.092(7) 0.061(5) -0.004(5) 0.022(6) -0.026(5)
C322 0.078(10) 0.035(8) 0.069(8) 0.007(7) 0.041(8) -0.017(7)
O323 0.110(8) 0.051(7) 0.108(7) 0.021(6) 0.034(6) 0.013(6)
C323 0.085(10) 0.048(9) 0.053(8) 0.011(7) 0.017(7) 0.002(8)
S3 0.077(2) 0.058(2) 0.056(2) -0.0004(17) 0.0241(18) 0.0035(19)
N31 0.077(8) 0.047(7) 0.052(6) -0.004(5) 0.020(6) 0.001(6)
N32 0.080(8) 0.036(7) 0.041(6) 0.015(5) 0.020(6) 0.005(6)
N33 0.056(6) 0.040(7) 0.051(6) 0.009(6) 0.022(5) -0.007(5)
O31 0.054(5) 0.037(5) 0.074(5) 0.010(4) 0.014(4) -0.002(4)
C31 0.043(7) 0.037(9) 0.075(9) 0.008(7) 0.019(7) 0.010(6)
C32 0.045(8) 0.043(9) 0.064(9) 0.014(7) 0.011(7) 0.005(7)
C33 0.071(9) 0.042(9) 0.070(9) -0.008(7) 0.003(7) -0.003(7)
C34 0.039(8) 0.046(9) 0.068(10) -0.005(7) 0.016(7) -0.003(7)
C35 0.110(11) 0.042(9) 0.077(9) -0.004(7) -0.002(8) -0.005(8)
C311 0.046(8) 0.044(9) 0.075(9) -0.013(7) 0.013(7) 0.003(7)
C312 0.184(18) 0.044(11) 0.25(2) -0.008(13) 0.143(16) 0.022(12)
C313 0.23(2) 0.109(18) 0.148(16) -0.007(15) 0.132(16) 0.048(17)
C314 0.169(19) 0.058(13) 0.131(17) -0.002(11) 0.064(14) 0.007(12)
C315 0.35(3) 0.061(14) 0.25(2) 0.038(14) 0.22(2) 0.027(16)
C316 0.176(18) 0.045(12) 0.30(2) 0.003(15) 0.145(17) 0.000(13)
C411 0.203 0.194 0.198 0.008 0.143 0.001
C412 0.203 0.194 0.198 0.008 0.143 0.001
C413 0.203 0.194 0.198 0.008 0.143 0.001
C414 0.203 0.194 0.198 0.008 0.143 0.001
C415 0.203 0.194 0.198 0.008 0.143 0.001
C416 0.203 0.194 0.198 0.008 0.143 0.001
C417 0.203 0.194 0.198 0.008 0.143 0.001
C511 0.117(6) 0.194(11) 0.267(10) -0.031(8) 0.007(6) -0.002(6)
C512 0.117(6) 0.194(11) 0.267(10) -0.031(8) 0.007(6) -0.002(6)
C513 0.117(6) 0.194(11) 0.267(10) -0.031(8) 0.007(6) -0.002(6)
C514 0.117(6) 0.194(11) 0.267(10) -0.031(8) 0.007(6) -0.002(6)
C515 0.117(6) 0.194(11) 0.267(10) -0.031(8) 0.007(6) -0.002(6)
C516 0.117(6) 0.194(11) 0.267(10) -0.031(8) 0.007(6) -0.002(6)
C517 0.117(6) 0.194(11) 0.267(10) -0.031(8) 0.007(6) -0.002(6)

loop_
_atom_type_symbol
_atom_type_description
_atom_type_scat_dispersion_real
_atom_type_scat_dispersion_imag
_atom_type_scat_source
C C 0.0033 0.0016 'International Tables Vol C Tables 4.2.6.8 and 6.1.1.4'
H H 0.0000 0.0000 'International Tables Vol C Tables 4.2.6.8 and 6.1.1.4'
N N 0.0061 0.0033 'International Tables Vol C Tables 4.2.6.8 and 6.1.1.4'
O O 0.0106 0.0060 'International Tables Vol C Tables 4.2.6.8 and 6.1.1.4'
S S 0.1246 0.1234 'International Tables Vol C Tables 4.2.6.8 and 6.1.1.4'
Re Re -1.0185 7.2310 'International Tables Vol C Tables 4.2.6.8 and 6.1.1.4'

loop_
_geom_angle_atom_site_label_1
_geom_angle_atom_site_label_2
_geom_angle_atom_site_label_3
_geom_angle
C121 Re1 C123 87.5(5)
C121 Re1 C122 87.5(4)
C123 Re1 C122 87.7(4)
C121 Re1 N13 99.9(4)
C123 Re1 N13 97.7(4)
C122 Re1 N13 171.0(4)
C121 Re1 O21 97.3(4)
C123 Re1 O21 175.2(4)
C122 Re1 O21 92.8(3)
N13 Re1 O21 81.2(3)
C121 Re1 S1 177.9(3)
C123 Re1 S1 94.3(4)
C122 Re1 S1 93.7(3)
N13 Re1 S1 78.8(2)
O21 Re1 S1 80.88(18)
C121 Re1 Re2 88.7(3)
C123 Re1 Re2 165.8(3)
C122 Re1 Re2 105.8(3)
N13 Re1 Re2 69.5(2)
O21 Re1 Re2 15.87(18)
S1 Re1 Re2 89.33(7)
C121 Re1 Re3 113.3(3)
C123 Re1 Re3 109.2(3)
C122 Re1 Re3 153.2(3)
N13 Re1 Re3 17.9(2)
O21 Re1 Re3 68.65(16)
S1 Re1 Re3 65.09(7)
Re2 Re1 Re3 60.175(7)
O121 C121 Re1 176.6(10)
O122 C122 Re1 178.0(10)
O123 C123 Re1 179.4(12)
C11 S1 Re1 101.6(4)
C14 O11 Re3 127.0(7)
C11 N11 C111 129.7(10)
C11 N12 N13 121.8(9)
C11 N12 C14 128.8(10)
N13 N12 C14 108.8(9)
C12 N13 N12 106.4(9)
C12 N13 Re1 136.4(8)
N12 N13 Re1 116.5(7)
N11 C11 N12 112.6(9)
N11 C11 S1 128.7(9)
N12 C11 S1 118.7(8)
N13 C12 C13 112.9(10)
N13 C12 C15 122.4(11)
C13 C12 C15 124.7(11)
C12 C13 C14 106.5(10)
O11 C14 C13 134.2(11)
O11 C14 N12 120.6(10)
C13 C14 N12 105.2(10)
C112 C111 C116 117.8(12)
C112 C111 N11 115.8(12)
C116 C111 N11 126.4(11)
C111 C112 C113 120.5(13)
C114 C113 C112 123.2(15)
C115 C114 C113 114.9(15)
C114 C115 C116 124.5(14)
C111 C116 C115 119.0(13)
C221 Re2 C223 87.0(5)
C221 Re2 C222 88.7(5)
C223 Re2 C222 87.4(5)
C221 Re2 O31 174.6(4)
C223 Re2 O31 93.8(4)
C222 Re2 O31 96.7(4)
C221 Re2 N23 98.2(4)
C223 Re2 N23 171.6(5)
C222 Re2 N23 99.3(4)
O31 Re2 N23 80.4(3)
C221 Re2 S2 94.6(4)
C223 Re2 S2 94.8(4)
C222 Re2 S2 176.1(4)
O31 Re2 S2 80.03(19)
N23 Re2 S2 78.2(2)
C221 Re2 Re1 113.2(4)
C223 Re2 Re1 151.2(4)
C222 Re2 Re1 112.3(4)
O31 Re2 Re1 64.18(17)
N23 Re2 Re1 20.5(2)
S2 Re2 Re1 64.48(7)
C221 Re2 Re3 168.9(4)
C223 Re2 Re3 102.7(3)
C222 Re2 Re3 86.3(3)
O31 Re2 Re3 13.94(19)
N23 Re2 Re3 72.9(2)
S2 Re2 Re3 90.13(7)
Re1 Re2 Re3 60.086(6)
O221 C221 Re2 178.1(12)
O222 C222 Re2 176.2(12)
O223 C223 Re2 177.1(13)
C21 S2 Re2 99.2(4)
C21 N21 C211 127.6(10)
C21 N22 N23 118.4(9)
C21 N22 C24 129.8(10)
N23 N22 C24 110.8(9)
C22 N23 N22 103.4(9)
C22 N23 Re2 136.4(8)
N22 N23 Re2 117.8(7)
C24 O21 Re1 129.0(7)
N21 C21 N22 115.3(9)
N21 C21 S2 123.6(9)
N22 C21 S2 121.2(8)
N23 C22 C23 112.9(10)
N23 C22 C25 121.5(11)
C23 C22 C25 125.6(11)
C24 C23 C22 107.0(10)
O21 C24 C23 136.5(12)
O21 C24 N22 117.8(11)
C23 C24 N22 105.7(10)
C216 C211 C212 120.4(12)
C216 C211 N21 117.7(12)
C212 C211 N21 121.6(12)
C211 C212 C213 118.8(13)
C214 C213 C212 119.0(14)
C215 C214 C213 120.9(15)
C216 C215 C214 119.2(15)
C215 C216 C211 121.7(13)
C321 Re3 C322 86.7(5)
C321 Re3 C323 88.2(5)
C322 Re3 C323 88.3(5)
C321 Re3 N33 94.1(4)
C322 Re3 N33 171.7(4)
C323 Re3 N33 100.0(4)
C321 Re3 O11 175.9(4)
C322 Re3 O11 97.1(4)
C323 Re3 O11 93.2(4)
N33 Re3 O11 81.9(3)
C321 Re3 S3 98.5(4)
C322 Re3 S3 93.3(3)
C323 Re3 S3 173.2(4)
N33 Re3 S3 78.5(3)
O11 Re3 S3 80.06(19)
C321 Re3 Re1 157.8(4)
C322 Re3 Re1 113.9(3)
C323 Re3 Re1 84.6(3)
N33 Re3 Re1 66.7(2)
O11 Re3 Re1 19.19(17)
S3 Re3 Re1 88.75(7)
C321 Re3 Re2 104.8(4)
C322 Re3 Re2 155.2(3)
C323 Re3 Re2 113.5(3)
N33 Re3 Re2 17.5(3)
O11 Re3 Re2 71.12(17)
S3 Re3 Re2 63.71(6)
Re1 Re3 Re2 59.738(7)
O321 C321 Re3 177.4(13)
O322 C322 Re3 175.0(11)
O323 C323 Re3 177.5(11)
C31 S3 Re3 98.4(4)
C31 N31 C311 128.6(10)
C31 N32 N33 120.9(10)
C31 N32 C34 128.3(10)
N33 N32 C34 110.1(9)
C32 N33 N32 104.6(9)
C32 N33 Re3 137.1(8)
N32 N33 Re3 117.8(7)
C34 O31 Re2 132.1(7)
N32 C31 N31 117.0(10)
N32 C31 S3 120.8(9)
N31 C31 S3 122.2(9)
N33 C32 C33 113.6(11)
N33 C32 C35 121.3(11)
C33 C32 C35 125.1(12)
C34 C33 C32 106.1(11)
O31 C34 C33 133.5(12)
O31 C34 N32 121.0(10)
C33 C34 N32 105.6(10)
C316 C311 C312 118.0(12)
C316 C311 N31 119.0(10)
C312 C311 N31 122.7(12)
C311 C312 C313 118.7(16)
C314 C313 C312 121.0(18)
C313 C314 C315 119(2)
C314 C315 C316 117.8(15)
C311 C316 C315 122.2(10)
C417 C411 C416 134.9(4)
C417 C411 C412 115.2(4)
C416 C411 C412 109.4
C411 C412 C413 123.9
C414 C413 C412 121.3
C413 C414 C415 107.3
C416 C415 C414 129.3
C415 C416 C411 128.3
C517 C511 C512 96.5(8)
C517 C511 C516 143.0(8)
C512 C511 C516 120.0
C513 C512 C511 120.0
C514 C513 C512 120.0
C513 C514 C515 120.0
C514 C515 C516 120.0
C515 C516 C511 120.0

loop_
_geom_bond_atom_site_label_1
_geom_bond_atom_site_label_2
_geom_bond_distance
Re1 C121 1.860(12)
Re1 C123 1.877(13)
Re1 C122 1.919(11)
Re1 N13 2.173(9)
Re1 O21 2.173(6)
Re1 S1 2.461(3)
Re1 Re2 7.4368(8)
Re1 Re3 7.4630(7)
C121 O121 1.195(11)
C122 O122 1.164(10)
C123 O123 1.151(12)
S1 C11 1.662(10)
O11 C14 1.276(11)
O11 Re3 2.205(7)
N11 C11 1.310(10)
N11 C111 1.440(11)
N12 C11 1.393(11)
N12 N13 1.411(10)
N12 C14 1.444(11)
N13 C12 1.321(11)
C12 C13 1.401(12)
C12 C15 1.483(12)
C13 C14 1.411(13)
C111 C112 1.338(13)
C111 C116 1.367(14)
C112 C113 1.398(14)
C113 C114 1.351(15)
C114 C115 1.321(15)
C115 C116 1.406(13)
Re2 C221 1.837(12)
Re2 C223 1.875(14)
Re2 C222 1.882(13)
Re2 O31 2.169(7)
Re2 N23 2.170(8)
Re2 S2 2.470(3)
Re2 Re3 7.4696(7)
C221 O221 1.197(11)
C222 O222 1.186(12)
C223 O223 1.196(13)
S2 C21 1.684(10)
N21 C21 1.340(11)
N21 C211 1.429(12)
N22 C21 1.389(11)
N22 N23 1.389(9)
N22 C24 1.409(11)
N23 C22 1.342(11)
O21 C24 1.304(11)
C22 C23 1.382(13)
C22 C25 1.484(12)
C23 C24 1.356(13)
C211 C216 1.363(13)
C211 C212 1.375(14)
C212 C213 1.404(15)
C213 C214 1.386(16)
C214 C215 1.370(17)
C215 C216 1.353(14)
Re3 C321 1.833(14)
Re3 C322 1.898(11)
Re3 C323 1.925(12)
Re3 N33 2.143(8)
Re3 S3 2.461(3)
O321 C321 1.201(12)
O322 C322 1.157(10)
O323 C323 1.137(11)
S3 C31 1.697(11)
N31 C31 1.336(11)
N31 C311 1.415(12)
N32 C31 1.331(11)
N32 N33 1.386(10)
N32 C34 1.416(12)
N33 C32 1.314(12)
O31 C34 1.283(11)
C32 C33 1.386(12)
C32 C35 1.515(13)
C33 C34 1.370(13)
C311 C316 1.310(13)
C311 C312 1.333(15)
C312 C313 1.427(18)
C313 C314 1.313(18)
C314 C315 1.324(18)
C315 C316 1.399(16)
C411 C417 1.311(8)
C411 C416 1.3919
C411 C412 1.4838
C412 C413 1.4851
C413 C414 1.4470
C414 C415 1.5308
C415 C416 1.2262
C511 C517 1.364(15)
C511 C512 1.3900
C511 C516 1.3900
C512 C513 1.3900
C513 C514 1.3900
C514 C515 1.3900
C515 C516 1.3900

loop_
_geom_hbond_atom_site_label_D
_geom_hbond_atom_site_label_H
_geom_hbond_atom_site_label_A
_geom_hbond_distance_DH
_geom_hbond_distance_HA
_geom_hbond_distance_DA
_geom_hbond_angle_DHA
N11 H11 O11 0.86 1.85 2.606(10) 146.5
N21 H21 O21 0.86 1.90 2.617(10) 140.5
N31 H31 O31 0.86 1.91 2.628(11) 140.3
